data_7708459
loop_
_publ_author_name
'San Esteban, Anna Carissa M.'
'Kuwamura, Naoto'
'Yoshinari, Nobuto'
'Konno, Takumi'

_publ_section_title
;
 A chromotropic PtIIPdIICoII coordination polymer with dual
 electrocatalytic activity for water reduction and oxidation
;
_journal_name_full 'Dalton Transactions'
_journal_paper_doi 10.1039/D1DT02587B
_journal_year 2021
_chemical_absolute_configuration rm
_chemical_formula_moiety 'C20 H60 Co2 N8 O14 Pd2 Pt2 S4, Br4 [+16(H2O)]'
_chemical_formula_sum 'C20 H92 Br4 Co2 N8 O30 Pd2 Pt2 S4'
_chemical_formula_weight 2093.73
_space_group_crystal_system orthorhombic
_space_group_IT_number 19
_space_group_name_Hall 'P 2ac 2ab'
_space_group_name_H-M_alt 'P 21 21 21'
_atom_sites_solution_hydrogens mixed
_atom_sites_solution_primary difmap
_audit_creation_method SHELXL-2018/1
_audit_update_record
;
2021-09-13 deposited with the CCDC.	2021-09-13 downloaded from the CCDC.
;
_cell_angle_alpha 90
_cell_angle_beta 90
_cell_angle_gamma 90
_cell_formula_units_Z 4
_cell_length_a 9.25625(5)
_cell_length_b 21.99085(11)
_cell_length_c 30.87849(16)
_cell_measurement_reflns_used 34531
_cell_measurement_temperature 100(2)
_cell_measurement_theta_max 21.6050
_cell_measurement_theta_min 1.6170
_cell_volume 6285.40(6)
_computing_cell_refinement 'CrysAlisPro 1.171.41.93a (Rigaku OD, 2020)'
_computing_data_collection 'Rapid Auto (Rigaku)'
_computing_data_reduction 'CrysAlisPro 1.171.41.93a (Rigaku OD, 2020)'
_computing_structure_refinement 'SHELXL-2018/1 (Sheldrick, 2018)'
_computing_structure_solution 'SHELXS-2018/1 (Sheldrick, 2018)'
_diffrn_ambient_temperature 100(2)
_diffrn_detector_area_resol_mean 5.814
_diffrn_measured_fraction_theta_full 0.987
_diffrn_measured_fraction_theta_max 0.770
_diffrn_measurement_device_type 'RIGAKU 1/4chi goniometer with PILATUS3 X CdTe 1M'
_diffrn_measurement_method /w
_diffrn_radiation_monochromator Si(311)
_diffrn_radiation_type synchrotron
_diffrn_radiation_wavelength 0.4125
_diffrn_reflns_av_R_equivalents 0.0496
_diffrn_reflns_av_unetI/netI 0.0501
_diffrn_reflns_Laue_measured_fraction_full 0.987
_diffrn_reflns_Laue_measured_fraction_max 0.770
_diffrn_reflns_limit_h_max 13
_diffrn_reflns_limit_h_min -14
_diffrn_reflns_limit_k_max 37
_diffrn_reflns_limit_k_min -35
_diffrn_reflns_limit_l_max 44
_diffrn_reflns_limit_l_min -45
_diffrn_reflns_number 84924
_diffrn_reflns_point_group_measured_fraction_full 0.988
_diffrn_reflns_point_group_measured_fraction_max 0.754
_diffrn_reflns_theta_full 14.340
_diffrn_reflns_theta_max 21.766
_diffrn_reflns_theta_min 1.532
_diffrn_source 'SPring-8 BL02B1 bending magnet'
_exptl_absorpt_coefficient_mu 2.491
_exptl_absorpt_correction_T_max 0.23919
_exptl_absorpt_correction_T_min 0.22701
_exptl_absorpt_correction_type sphere
_exptl_absorpt_process_details
;
CrysAlisPro 1.171.41.93a (Rigaku Oxford Diffraction, 2020)
Spherical absorption correction
using equivalent radius and absorption coefficient.
Empirical absorption correction using spherical harmonics,
implemented in SCALE3 ABSPACK scaling algorithm.
;
_exptl_crystal_colour orange
_exptl_crystal_density_diffrn 2.213
_exptl_crystal_description plate
_exptl_crystal_F_000 4056
_exptl_crystal_size_max 0.08
_exptl_crystal_size_mid 0.05
_exptl_crystal_size_min 0.04
_exptl_crystal_size_rad 0.400
_refine_diff_density_max 3.094
_refine_diff_density_min -4.036
_refine_diff_density_rms 0.243
_refine_ls_abs_structure_details
;
 Flack x determined using 11405 quotients [(I+)-(I-)]/[(I+)+(I-)]
 (Parsons, Flack and Wagner, Acta Cryst. B69 (2013) 249-259).
;
_refine_ls_abs_structure_Flack 0.040(5)
_refine_ls_extinction_method none
_refine_ls_goodness_of_fit_ref 1.049
_refine_ls_hydrogen_treatment constr
_refine_ls_matrix_type full
_refine_ls_number_parameters 532
_refine_ls_number_reflns 28795
_refine_ls_number_restraints 0
_refine_ls_restrained_S_all 1.049
_refine_ls_R_factor_all 0.0414
_refine_ls_R_factor_gt 0.0394
_refine_ls_shift/su_max 0.002
_refine_ls_shift/su_mean 0.000
_refine_ls_structure_factor_coef Fsqd
_refine_ls_weighting_details 'w=1/[\s^2^(Fo^2^)+(0.0490P)^2^+22.1830P] where P=(Fo^2^+2Fc^2^)/3'
_refine_ls_weighting_scheme calc
_refine_ls_wR_factor_gt 0.1027
_refine_ls_wR_factor_ref 0.1041
_reflns_Friedel_coverage 0.819
_reflns_Friedel_fraction_full 0.990
_reflns_Friedel_fraction_max 0.735
_reflns_number_gt 27262
_reflns_number_total 28795
_reflns_threshold_expression 'I > 2\s(I)'
_cod_data_source_file d1dt02587b2.cif
_cod_data_source_block 2Br
_cod_database_code 7708459
_shelx_shelxl_version_number 2018/1
_shelx_space_group_comment
;
The symmetry employed for this shelxl refinement is uniquely defined
by the following loop, which should always be used as a source of
symmetry information in preference to the above space-group names.
They are only intended as comments.
;
_oxdiff_exptl_absorpt_empirical_full_min 0.801
_oxdiff_exptl_absorpt_empirical_full_max 1.427
_oxdiff_exptl_absorpt_empirical_details
;
Empirical correction (ABSPACK) includes:
- Absorption correction using spherical harmonics
- Frame scaling
- Detector area scaling
;

loop_
_space_group_symop_operation_xyz
'x, y, z'
'-x+1/2, -y, z+1/2'
'x+1/2, -y+1/2, -z'
'-x, y+1/2, -z+1/2'

loop_
_atom_site_label
_atom_site_type_symbol
_atom_site_fract_x
_atom_site_fract_y
_atom_site_fract_z
_atom_site_U_iso_or_equiv
_atom_site_adp_type
_atom_site_occupancy
_atom_site_site_symmetry_order
_atom_site_calc_flag
_atom_site_refinement_flags_posn
_atom_site_refinement_flags_adp
_atom_site_refinement_flags_occupancy
_atom_site_disorder_assembly
_atom_site_disorder_group
Br1 Br 0.73480(8) 0.77666(4) 0.24471(3) 0.02745(14) Uani 1 1 d . . . . .
Br2 Br 0.86745(9) 0.55599(4) 0.27759(3) 0.02486(14) Uani 1 1 d . . . . .
Br3 Br 0.64303(12) 0.32431(5) 0.01708(4) 0.0401(2) Uani 1 1 d . . . . .
Br4 Br 0.58078(12) 0.63311(6) 0.11210(4) 0.0196(3) Uani 0.609(3) 1 d . . P A 1
Br5 Br 0.5871(3) 0.77047(12) 0.00803(7) 0.0344(6) Uani 0.391(3) 1 d . . P A 2
Pd1 Pd 0.27086(5) 0.76504(2) 0.12868(2) 0.00881(6) Uani 1 1 d . . . B 2
Pd2 Pd 0.22516(5) 0.77768(2) 0.35411(2) 0.00895(6) Uani 1 1 d . . . B 2
Pt1 Pt 0.23339(2) 0.85066(2) 0.23967(2) 0.00957(4) Uani 1 1 d . . . B 2
Pt2 Pt 0.23676(2) 0.70126(2) 0.24184(2) 0.01027(4) Uani 1 1 d . . . B 2
Co1 Co 0.27570(10) 0.49034(4) 0.04229(3) 0.01196(13) Uani 1 1 d . . . B 2
Co2 Co -0.09180(9) 0.51340(4) 0.01577(3) 0.00964(13) Uani 1 1 d . . . B 2
S1 S 0.35843(17) 0.83465(7) 0.17623(4) 0.0110(2) Uani 1 1 d . . . B 2
S2 S 0.12746(16) 0.71197(6) 0.17475(5) 0.0112(2) Uani 1 1 d . . . B 2
S3 S 0.11257(16) 0.83695(6) 0.30434(4) 0.0105(2) Uani 1 1 d . . . B 2
S4 S 0.35066(17) 0.71997(7) 0.30685(4) 0.0119(2) Uani 1 1 d . . . B 2
N1 N 0.3737(9) 0.8191(3) 0.0830(2) 0.0227(12) Uani 1 1 d . . . B 2
H1A H 0.430783 0.795500 0.067030 0.027 Uiso 1 1 calc R U . B 2
H1B H 0.306990 0.834724 0.065518 0.027 Uiso 1 1 calc R U . B 2
N2 N 0.2322(7) 0.6938(2) 0.08625(17) 0.0170(9) Uani 1 1 d . . . B 2
H2A H 0.220731 0.709004 0.059752 0.020 Uiso 1 1 calc R U . B 2
H2B H 0.309662 0.669894 0.085756 0.020 Uiso 1 1 calc R U . B 2
N3 N 0.1239(7) 0.8344(3) 0.39937(17) 0.0165(10) Uani 1 1 d . . . B 2
H3A H 0.074056 0.811441 0.417830 0.020 Uiso 1 1 calc R U . B 2
H3B H 0.191447 0.853936 0.414431 0.020 Uiso 1 1 calc R U . B 2
N4 N 0.3150(8) 0.7200(3) 0.40053(19) 0.0224(12) Uani 1 1 d . . . B 2
H4A H 0.353722 0.742694 0.421407 0.027 Uiso 1 1 calc R U . B 2
H4B H 0.244467 0.698125 0.412345 0.027 Uiso 1 1 calc R U . B 2
N5 N 0.0364(6) 0.8535(3) 0.20919(17) 0.0143(9) Uani 1 1 d . . . B 2
H5A H 0.046607 0.841906 0.181748 0.017 Uiso 1 1 calc R U . B 2
H5B H 0.001900 0.891255 0.210041 0.017 Uiso 1 1 calc R U . B 2
H5C H -0.024767 0.828550 0.222577 0.017 Uiso 1 1 calc R U . B 2
N6 N 0.4307(6) 0.8560(3) 0.26985(17) 0.0144(9) Uani 1 1 d . . . B 2
H6A H 0.469182 0.892495 0.265155 0.017 Uiso 1 1 calc R U . B 2
H6B H 0.489081 0.827457 0.259292 0.017 Uiso 1 1 calc R U . B 2
H6C H 0.419374 0.850345 0.298190 0.017 Uiso 1 1 calc R U . B 2
N7 N 0.0365(6) 0.6969(3) 0.27019(18) 0.0152(9) Uani 1 1 d . . . B 2
H7A H -0.024817 0.720484 0.255636 0.018 Uiso 1 1 calc R U . B 2
H7B H 0.042392 0.709703 0.297475 0.018 Uiso 1 1 calc R U . B 2
H7C H 0.004947 0.658688 0.269738 0.018 Uiso 1 1 calc R U . B 2
N8 N 0.4385(6) 0.6955(3) 0.21445(17) 0.0142(9) Uani 1 1 d . . . B 2
H8A H 0.462071 0.656588 0.210863 0.017 Uiso 1 1 calc R U . B 2
H8B H 0.502767 0.713278 0.231756 0.017 Uiso 1 1 calc R U . B 2
H8C H 0.438113 0.714141 0.188869 0.017 Uiso 1 1 calc R U . B 2
C1 C 0.5002(7) 0.9163(3) 0.0653(2) 0.0149(10) Uani 1 1 d . . . B 2
C2 C 0.4627(7) 0.8702(3) 0.1009(2) 0.0146(10) Uani 1 1 d . . . B 2
H2 H 0.553454 0.852911 0.111628 0.018 Uiso 1 1 calc R U . B 2
C3 C 0.3839(7) 0.9006(3) 0.13997(19) 0.0136(10) Uani 1 1 d . . . B 2
C4 C 0.4841(10) 0.9447(4) 0.1629(2) 0.0252(15) Uani 1 1 d . . . B 2
H4C H 0.431985 0.965329 0.185444 0.038 Uiso 1 1 calc R U . B 2
H4D H 0.520159 0.973909 0.142531 0.038 Uiso 1 1 calc R U . B 2
H4E H 0.563491 0.922693 0.175369 0.038 Uiso 1 1 calc R U . B 2
C5 C 0.2447(8) 0.9310(3) 0.1272(2) 0.0220(13) Uani 1 1 d . . . B 2
H5D H 0.175803 0.900687 0.118638 0.033 Uiso 1 1 calc R U . B 2
H5E H 0.262125 0.958205 0.103474 0.033 Uiso 1 1 calc R U . B 2
H5F H 0.207434 0.953485 0.151406 0.033 Uiso 1 1 calc R U . B 2
C6 C 0.1007(7) 0.5999(3) 0.06753(19) 0.0134(9) Uani 1 1 d . . . B 2
C7 C 0.1049(7) 0.6565(3) 0.0969(2) 0.0143(10) Uani 1 1 d . . . B 2
H7 H 0.018275 0.680780 0.091042 0.017 Uiso 1 1 calc R U . B 2
C8 C 0.1035(7) 0.6386(3) 0.14521(19) 0.0135(9) Uani 1 1 d . . . B 2
C9 C -0.0469(8) 0.6149(3) 0.1586(2) 0.0187(12) Uani 1 1 d . . . B 2
H9A H -0.041964 0.598436 0.187395 0.028 Uiso 1 1 calc R U . B 2
H9B H -0.077170 0.583751 0.138848 0.028 Uiso 1 1 calc R U . B 2
H9C H -0.115020 0.647800 0.158035 0.028 Uiso 1 1 calc R U . B 2
C10 C 0.2233(9) 0.5940(3) 0.1569(2) 0.0194(11) Uani 1 1 d . . . B 2
H10A H 0.315284 0.611406 0.149649 0.029 Uiso 1 1 calc R U . B 2
H10B H 0.210059 0.556866 0.141056 0.029 Uiso 1 1 calc R U . B 2
H10C H 0.220078 0.585630 0.187412 0.029 Uiso 1 1 calc R U . B 2
C11 C -0.0119(7) 0.9303(3) 0.41239(19) 0.0123(9) Uani 1 1 d . . . B 2
C12 C 0.0239(7) 0.8802(3) 0.37956(18) 0.0125(9) Uani 1 1 d . . . B 2
H12 H -0.066265 0.859428 0.371928 0.015 Uiso 1 1 calc R U . B 2
C13 C 0.0905(7) 0.9064(3) 0.33744(19) 0.0130(9) Uani 1 1 d . . . B 2
C14 C 0.2348(9) 0.9392(3) 0.3451(2) 0.0189(11) Uani 1 1 d . . . B 2
H14A H 0.300642 0.912308 0.359602 0.028 Uiso 1 1 calc R U . B 2
H14B H 0.218761 0.974553 0.362762 0.028 Uiso 1 1 calc R U . B 2
H14C H 0.275192 0.951380 0.317829 0.028 Uiso 1 1 calc R U . B 2
C15 C -0.0151(9) 0.9466(3) 0.3134(2) 0.0211(13) Uani 1 1 d . . . B 2
H15A H 0.024527 0.957302 0.285683 0.032 Uiso 1 1 calc R U . B 2
H15B H -0.032541 0.982870 0.329879 0.032 Uiso 1 1 calc R U . B 2
H15C H -0.104441 0.925144 0.309314 0.032 Uiso 1 1 calc R U . B 2
C16 C 0.4629(10) 0.6289(4) 0.4179(2) 0.0250(16) Uani 1 1 d . . . B 2
C17 C 0.4267(8) 0.6782(3) 0.3840(2) 0.0177(11) Uani 1 1 d . . . B 2
H17 H 0.514632 0.702020 0.379023 0.021 Uiso 1 1 calc R U . B 2
C18 C 0.3807(8) 0.6509(3) 0.3402(2) 0.0159(10) Uani 1 1 d . . . B 2
C19 C 0.2476(11) 0.6117(3) 0.3430(2) 0.0263(15) Uani 1 1 d . . . B 2
H19A H 0.168791 0.635281 0.354278 0.040 Uiso 1 1 calc R U . B 2
H19B H 0.265952 0.577872 0.361866 0.040 Uiso 1 1 calc R U . B 2
H19C H 0.223125 0.596992 0.314672 0.040 Uiso 1 1 calc R U . B 2
C20 C 0.5017(10) 0.6159(4) 0.3171(3) 0.0242(14) Uani 1 1 d . . . B 2
H20A H 0.465846 0.599834 0.290268 0.036 Uiso 1 1 calc R U . B 2
H20B H 0.534108 0.583147 0.335185 0.036 Uiso 1 1 calc R U . B 2
H20C H 0.580973 0.642925 0.311358 0.036 Uiso 1 1 calc R U . B 2
O1 O 0.4102(6) 0.9237(2) 0.03544(15) 0.0179(9) Uani 1 1 d . . . B 2
O2 O 0.6184(6) 0.9441(3) 0.06910(17) 0.0220(10) Uani 1 1 d . . . B 2
O3 O 0.2219(6) 0.5787(2) 0.05594(16) 0.0182(8) Uani 1 1 d . . . B 2
O4 O -0.0205(5) 0.5790(2) 0.05856(16) 0.0145(8) Uani 1 1 d . . . B 2
O5 O -0.1396(5) 0.9517(2) 0.41039(15) 0.0149(8) Uani 1 1 d . . . B 2
O6 O 0.0854(5) 0.9456(2) 0.43759(15) 0.0160(8) Uani 1 1 d . . . B 2
O7 O 0.3793(11) 0.6225(4) 0.4488(3) 0.056(3) Uani 1 1 d . . . B 2
O8 O 0.5752(8) 0.5970(4) 0.4117(2) 0.0411(19) Uani 1 1 d . . . B 2
O9 O 0.4448(6) 0.4955(3) 0.08725(18) 0.0265(12) Uani 1 1 d . . . B 2
H9D H 0.438887 0.528345 0.105483 0.040 Uiso 1 1 d R U . B 2
H9E H 0.443919 0.464188 0.106806 0.040 Uiso 1 1 d R U . B 2
O10 O 0.4290(6) 0.5261(3) -0.00175(17) 0.0201(9) Uani 1 1 d . . . B 2
H10D H 0.453573 0.498645 -0.019990 0.030 Uiso 1 1 d R U . B 2
H10E H 0.389796 0.553757 -0.017324 0.030 Uiso 1 1 d R U . B 2
O11 O 0.1166(5) 0.4813(2) -0.00633(14) 0.0125(7) Uani 1 1 d . . . B 2
H11A H 0.109808 0.444194 -0.013650 0.019 Uiso 1 1 calc R U . B 2
H11B H 0.142058 0.501549 -0.028517 0.019 Uiso 1 1 calc R U . B 2
O12 O 0.3406(7) 0.4021(3) 0.0286(2) 0.0270(12) Uani 1 1 d . . . B 2
H12A H 0.268990 0.377880 0.031154 0.040 Uiso 1 1 d R U . B 2
H12B H 0.364714 0.399317 0.001972 0.040 Uiso 1 1 d R U . B 2
O13 O -0.2919(5) 0.5470(3) 0.03493(18) 0.0221(10) Uani 1 1 d . . . B 2
H13A H -0.297531 0.567234 0.059292 0.033 Uiso 1 1 d R U . B 2
H13B H -0.363544 0.521201 0.036503 0.033 Uiso 1 1 d R U . B 2
O14 O -0.2084(6) 0.4521(2) -0.02296(15) 0.0178(9) Uani 1 1 d . . . B 2
H14D H -0.157161 0.441868 -0.044623 0.027 Uiso 1 1 d R U . B 2
H14E H -0.280968 0.470176 -0.033967 0.027 Uiso 1 1 d R U . B 2

loop_
_atom_site_aniso_label
_atom_site_aniso_U_11
_atom_site_aniso_U_22
_atom_site_aniso_U_33
_atom_site_aniso_U_23
_atom_site_aniso_U_13
_atom_site_aniso_U_12
Br1 0.0158(2) 0.0238(3) 0.0428(4) -0.0004(3) 0.0022(2) 0.0001(2)
Br2 0.0254(3) 0.0242(3) 0.0250(3) 0.0060(3) 0.0005(2) 0.0017(3)
Br3 0.0386(5) 0.0318(4) 0.0499(6) 0.0054(4) -0.0132(4) -0.0011(4)
Br4 0.0169(5) 0.0232(5) 0.0185(5) -0.0079(4) 0.0035(3) -0.0026(4)
Br5 0.0435(12) 0.0416(13) 0.0181(9) 0.0012(8) 0.0119(7) -0.0058(10)
Pd1 0.01718(16) 0.00484(12) 0.00440(13) -0.00027(10) 0.00021(12) -0.00183(12)
Pd2 0.01791(16) 0.00474(12) 0.00420(13) -0.00014(10) 0.00088(11) 0.00292(14)
Pt1 0.01466(8) 0.00754(7) 0.00651(7) -0.00049(6) 0.00045(6) 0.00030(6)
Pt2 0.01551(9) 0.00762(7) 0.00769(8) -0.00078(6) 0.00014(6) 0.00057(6)
Co1 0.0143(3) 0.0126(3) 0.0090(3) 0.0005(2) 0.0002(3) -0.0007(3)
Co2 0.0125(3) 0.0098(3) 0.0066(3) -0.0006(2) 0.0002(2) -0.0008(2)
S1 0.0167(6) 0.0093(5) 0.0071(5) -0.0015(4) 0.0016(4) -0.0012(4)
S2 0.0170(6) 0.0081(5) 0.0084(5) -0.0010(4) -0.0007(4) -0.0010(4)
S3 0.0163(6) 0.0084(5) 0.0069(5) -0.0013(4) 0.0017(4) 0.0016(4)
S4 0.0194(6) 0.0091(5) 0.0074(5) -0.0003(4) -0.0008(4) 0.0028(5)
N1 0.045(4) 0.011(2) 0.012(2) -0.0016(18) 0.003(2) -0.006(2)
N2 0.026(3) 0.0124(19) 0.012(2) -0.0031(16) 0.0019(18) -0.008(2)
N3 0.024(3) 0.015(2) 0.010(2) 0.0034(17) 0.0023(17) 0.0088(19)
N4 0.043(3) 0.013(2) 0.011(2) 0.0018(19) 0.001(2) 0.008(2)
N5 0.019(2) 0.014(2) 0.010(2) 0.0013(17) 0.0014(15) -0.0006(18)
N6 0.020(2) 0.013(2) 0.010(2) -0.0018(16) -0.0009(15) -0.0023(18)
N7 0.015(2) 0.017(2) 0.014(2) 0.0000(18) 0.0007(15) 0.0004(18)
N8 0.014(2) 0.017(2) 0.012(2) -0.0012(17) -0.0012(15) -0.0023(17)
C1 0.019(3) 0.013(2) 0.013(2) 0.0044(19) 0.0018(18) 0.0015(19)
C2 0.021(3) 0.014(2) 0.009(2) 0.0031(18) 0.0044(18) -0.001(2)
C3 0.021(3) 0.008(2) 0.011(2) 0.0025(17) 0.0048(18) 0.0010(18)
C4 0.038(4) 0.020(3) 0.017(3) -0.002(2) 0.004(3) -0.014(3)
C5 0.021(3) 0.018(2) 0.026(3) 0.011(2) 0.007(2) 0.006(2)
C6 0.021(3) 0.009(2) 0.011(2) -0.0025(18) -0.0015(18) -0.0002(19)
C7 0.025(3) 0.007(2) 0.011(2) -0.0023(17) 0.0002(18) -0.0024(19)
C8 0.024(3) 0.011(2) 0.006(2) -0.0028(17) 0.0002(17) -0.0014(19)
C9 0.027(3) 0.016(3) 0.014(3) -0.003(2) 0.002(2) -0.008(2)
C10 0.029(3) 0.011(2) 0.018(3) -0.0005(19) -0.005(2) 0.003(2)
C11 0.016(2) 0.013(2) 0.008(2) 0.0028(18) 0.0054(16) 0.0034(18)
C12 0.021(3) 0.010(2) 0.007(2) -0.0019(17) 0.0024(17) 0.0015(18)
C13 0.019(3) 0.010(2) 0.009(2) -0.0034(17) 0.0026(17) 0.0048(19)
C14 0.026(3) 0.011(2) 0.019(3) -0.0029(19) 0.009(2) -0.004(2)
C15 0.032(4) 0.017(3) 0.013(3) 0.002(2) 0.003(2) 0.009(3)
C16 0.045(5) 0.020(3) 0.010(3) 0.006(2) 0.002(3) 0.014(3)
C17 0.028(3) 0.014(2) 0.011(2) 0.0038(19) 0.001(2) 0.004(2)
C18 0.025(3) 0.012(2) 0.011(2) 0.0014(19) 0.0004(19) 0.002(2)
C19 0.043(5) 0.016(3) 0.020(3) -0.003(2) 0.002(3) -0.001(3)
C20 0.035(4) 0.018(3) 0.019(3) 0.001(2) 0.006(3) 0.012(3)
O1 0.026(2) 0.018(2) 0.0101(19) 0.0045(16) -0.0036(16) -0.0055(17)
O2 0.020(2) 0.028(3) 0.018(2) 0.009(2) -0.0043(17) -0.009(2)
O3 0.021(2) 0.0160(19) 0.018(2) -0.0026(15) 0.0018(17) -0.0042(17)
O4 0.016(2) 0.0135(19) 0.014(2) -0.0033(15) -0.0038(14) -0.0028(15)
O5 0.0123(18) 0.018(2) 0.015(2) -0.0047(16) -0.0009(14) 0.0060(15)
O6 0.017(2) 0.017(2) 0.013(2) -0.0025(16) -0.0001(14) 0.0048(16)
O7 0.079(6) 0.047(4) 0.043(4) 0.034(4) 0.040(4) 0.042(4)
O8 0.039(4) 0.060(5) 0.025(3) 0.022(3) 0.011(3) 0.029(3)
O9 0.023(3) 0.043(4) 0.013(2) 0.004(2) -0.0036(17) 0.000(2)
O10 0.020(2) 0.025(2) 0.015(2) 0.0035(18) 0.0019(16) -0.0056(19)
O11 0.021(2) 0.0082(16) 0.0085(17) 0.0010(13) -0.0005(13) -0.0005(14)
O12 0.028(3) 0.018(2) 0.035(3) 0.006(2) 0.002(2) 0.005(2)
O13 0.014(2) 0.029(3) 0.024(2) -0.010(2) 0.0010(16) 0.0012(18)
O14 0.023(2) 0.020(2) 0.0102(19) -0.0042(15) 0.0019(15) -0.0002(18)

loop_
_atom_type_symbol
_atom_type_description
_atom_type_scat_dispersion_real
_atom_type_scat_dispersion_imag
_atom_type_scat_source
C C -0.0001 0.0005 'International Tables Vol C Tables 4.2.6.8 and 6.1.1.4'
H H 0.0000 0.0000 'International Tables Vol C Tables 4.2.6.8 and 6.1.1.4'
N N 0.0004 0.0010 'International Tables Vol C Tables 4.2.6.8 and 6.1.1.4'
O O 0.0017 0.0018 'International Tables Vol C Tables 4.2.6.8 and 6.1.1.4'
S S 0.0443 0.0407 'International Tables Vol C Tables 4.2.6.8 and 6.1.1.4'
Co Co 0.2160 0.3548 'International Tables Vol C Tables 4.2.6.8 and 6.1.1.4'
Br Br 0.2880 0.9607 'International Tables Vol C Tables 4.2.6.8 and 6.1.1.4'
Pd Pd -0.5246 2.5674 'International Tables Vol C Tables 4.2.6.8 and 6.1.1.4'
Pt Pt -0.4794 3.4380 'International Tables Vol C Tables 4.2.6.8 and 6.1.1.4'

loop_
_geom_angle_atom_site_label_1
_geom_angle_atom_site_label_2
_geom_angle_atom_site_label_3
_geom_angle
_geom_angle_site_symmetry_1
_geom_angle_site_symmetry_3
_geom_angle_publ_flag
N2 Pd1 N1 94.7(2) . . ?
N2 Pd1 S2 84.64(16) . . ?
N1 Pd1 S2 171.5(2) . . ?
N2 Pd1 S1 168.41(19) . . ?
N1 Pd1 S1 83.65(17) . . ?
S2 Pd1 S1 98.64(5) . . ?
N4 Pd2 N3 94.7(2) . . ?
N4 Pd2 S4 84.11(17) . . ?
N3 Pd2 S4 175.55(19) . . ?
N4 Pd2 S3 176.0(2) . . ?
N3 Pd2 S3 84.51(15) . . ?
S4 Pd2 S3 96.98(5) . . ?
N5 Pt1 N6 175.0(2) . . ?
N5 Pt1 S1 93.51(15) . . ?
N6 Pt1 S1 87.01(16) . . ?
N5 Pt1 S3 88.29(15) . . ?
N6 Pt1 S3 92.62(16) . . ?
S1 Pt1 S3 163.64(5) . . ?
N7 Pt2 N8 173.7(2) . . ?
N7 Pt2 S4 92.87(16) . . ?
N8 Pt2 S4 87.35(15) . . ?
N7 Pt2 S2 89.52(16) . . ?
N8 Pt2 S2 92.01(15) . . ?
S4 Pt2 S2 163.79(5) . . ?
O3 Co1 O12 177.2(2) . . ?
O3 Co1 O9 89.7(3) . . ?
O12 Co1 O9 88.2(3) . . ?
O3 Co1 O11 93.8(2) . . ?
O12 Co1 O11 88.3(2) . . ?
O9 Co1 O11 175.4(2) . . ?
O5 Co1 O11 92.19(18) 4_545 . ?
O3 Co1 O10 86.7(2) . . ?
O12 Co1 O10 91.3(2) . . ?
O9 Co1 O10 84.5(2) . . ?
O5 Co1 O10 174.6(2) 4_545 . ?
O11 Co1 O10 92.6(2) . . ?
O4 Co2 O6 92.79(19) . 4_545 ?
O4 Co2 O13 81.6(2) . . ?
O6 Co2 O13 94.8(2) 4_545 . ?
O4 Co2 O14 167.7(2) . . ?
O6 Co2 O14 87.1(2) 4_545 . ?
O13 Co2 O14 86.1(2) . . ?
O4 Co2 O11 98.31(19) . . ?
O6 Co2 O11 87.68(18) 4_545 . ?
O13 Co2 O11 177.5(2) . . ?
O14 Co2 O11 94.00(19) . . ?
O1 Co2 O11 88.24(19) 3_465 . ?
C3 S1 Pd1 100.5(2) . . ?
C3 S1 Pt1 117.4(2) . . ?
Pd1 S1 Pt1 118.28(6) . . ?
C8 S2 Pd1 102.0(2) . . ?
C8 S2 Pt2 113.6(2) . . ?
Pd1 S2 Pt2 110.94(6) . . ?
C13 S3 Pd2 98.7(2) . . ?
C13 S3 Pt1 115.1(2) . . ?
Pd2 S3 Pt1 116.01(6) . . ?
C18 S4 Pd2 100.3(2) . . ?
C18 S4 Pt2 113.9(2) . . ?
Pd2 S4 Pt2 115.37(6) . . ?
C2 N1 Pd1 115.6(4) . . ?
C2 N1 H1A 108.4 . . ?
Pd1 N1 H1A 108.4 . . ?
C2 N1 H1B 108.4 . . ?
Pd1 N1 H1B 108.4 . . ?
H1A N1 H1B 107.4 . . ?
C7 N2 Pd1 114.7(4) . . ?
C7 N2 H2A 108.6 . . ?
Pd1 N2 H2A 108.6 . . ?
C7 N2 H2B 108.6 . . ?
Pd1 N2 H2B 108.6 . . ?
H2A N2 H2B 107.6 . . ?
C12 N3 Pd2 113.9(4) . . ?
C12 N3 H3A 108.8 . . ?
Pd2 N3 H3A 108.8 . . ?
C12 N3 H3B 108.8 . . ?
Pd2 N3 H3B 108.8 . . ?
H3A N3 H3B 107.7 . . ?
C17 N4 Pd2 114.9(4) . . ?
C17 N4 H4A 108.6 . . ?
Pd2 N4 H4A 108.6 . . ?
C17 N4 H4B 108.6 . . ?
Pd2 N4 H4B 108.6 . . ?
H4A N4 H4B 107.5 . . ?
Pt1 N5 H5A 109.5 . . ?
Pt1 N5 H5B 109.5 . . ?
H5A N5 H5B 109.5 . . ?
Pt1 N5 H5C 109.5 . . ?
H5A N5 H5C 109.5 . . ?
H5B N5 H5C 109.5 . . ?
Pt1 N6 H6A 109.5 . . ?
Pt1 N6 H6B 109.5 . . ?
H6A N6 H6B 109.5 . . ?
Pt1 N6 H6C 109.5 . . ?
H6A N6 H6C 109.5 . . ?
H6B N6 H6C 109.5 . . ?
Pt2 N7 H7A 109.5 . . ?
Pt2 N7 H7B 109.5 . . ?
H7A N7 H7B 109.5 . . ?
Pt2 N7 H7C 109.5 . . ?
H7A N7 H7C 109.5 . . ?
H7B N7 H7C 109.5 . . ?
Pt2 N8 H8A 109.5 . . ?
Pt2 N8 H8B 109.5 . . ?
H8A N8 H8B 109.5 . . ?
Pt2 N8 H8C 109.5 . . ?
H8A N8 H8C 109.5 . . ?
H8B N8 H8C 109.5 . . ?
O1 C1 O2 125.7(6) . . ?
O1 C1 C2 117.5(6) . . ?
O2 C1 C2 116.8(6) . . ?
N1 C2 C1 110.9(5) . . ?
N1 C2 C3 110.4(5) . . ?
C1 C2 C3 112.0(5) . . ?
N1 C2 H2 107.8 . . ?
C1 C2 H2 107.8 . . ?
C3 C2 H2 107.8 . . ?
C5 C3 C4 111.3(6) . . ?
C5 C3 C2 112.9(6) . . ?
C4 C3 C2 110.5(6) . . ?
C5 C3 S1 113.5(4) . . ?
C4 C3 S1 107.2(5) . . ?
C2 C3 S1 101.0(4) . . ?
C3 C4 H4C 109.5 . . ?
C3 C4 H4D 109.5 . . ?
H4C C4 H4D 109.5 . . ?
C3 C4 H4E 109.5 . . ?
H4C C4 H4E 109.5 . . ?
H4D C4 H4E 109.5 . . ?
C3 C5 H5D 109.5 . . ?
C3 C5 H5E 109.5 . . ?
H5D C5 H5E 109.5 . . ?
C3 C5 H5F 109.5 . . ?
H5D C5 H5F 109.5 . . ?
H5E C5 H5F 109.5 . . ?
O4 C6 O3 126.9(6) . . ?
O4 C6 C7 116.9(6) . . ?
O3 C6 C7 116.1(6) . . ?
N2 C7 C6 109.9(5) . . ?
N2 C7 C8 111.4(5) . . ?
C6 C7 C8 111.2(5) . . ?
N2 C7 H7 108.1 . . ?
C6 C7 H7 108.1 . . ?
C8 C7 H7 108.1 . . ?
C10 C8 C9 112.1(6) . . ?
C10 C8 C7 112.8(5) . . ?
C9 C8 C7 110.7(5) . . ?
C10 C8 S2 110.7(4) . . ?
C9 C8 S2 105.5(4) . . ?
C7 C8 S2 104.5(4) . . ?
C8 C9 H9A 109.5 . . ?
C8 C9 H9B 109.5 . . ?
H9A C9 H9B 109.5 . . ?
C8 C9 H9C 109.5 . . ?
H9A C9 H9C 109.5 . . ?
H9B C9 H9C 109.5 . . ?
C8 C10 H10A 109.5 . . ?
C8 C10 H10B 109.5 . . ?
H10A C10 H10B 109.5 . . ?
C8 C10 H10C 109.5 . . ?
H10A C10 H10C 109.5 . . ?
H10B C10 H10C 109.5 . . ?
O6 C11 O5 127.3(6) . . ?
O6 C11 C12 117.0(5) . . ?
O5 C11 C12 115.7(6) . . ?
N3 C12 C11 110.3(5) . . ?
N3 C12 C13 110.2(5) . . ?
C11 C12 C13 112.0(5) . . ?
N3 C12 H12 108.1 . . ?
C11 C12 H12 108.1 . . ?
C13 C12 H12 108.1 . . ?
C15 C13 C14 111.3(6) . . ?
C15 C13 C12 111.8(5) . . ?
C14 C13 C12 113.0(5) . . ?
C15 C13 S3 106.4(4) . . ?
C14 C13 S3 112.2(4) . . ?
C12 C13 S3 101.6(4) . . ?
C13 C14 H14A 109.5 . . ?
C13 C14 H14B 109.5 . . ?
H14A C14 H14B 109.5 . . ?
C13 C14 H14C 109.5 . . ?
H14A C14 H14C 109.5 . . ?
H14B C14 H14C 109.5 . . ?
C13 C15 H15A 109.5 . . ?
C13 C15 H15B 109.5 . . ?
H15A C15 H15B 109.5 . . ?
C13 C15 H15C 109.5 . . ?
H15A C15 H15C 109.5 . . ?
H15B C15 H15C 109.5 . . ?
O7 C16 O8 124.6(7) . . ?
O7 C16 C17 117.9(7) . . ?
O8 C16 C17 117.5(7) . . ?
N4 C17 C18 110.7(6) . . ?
N4 C17 C16 110.7(6) . . ?
C18 C17 C16 112.5(6) . . ?
N4 C17 H17 107.5 . . ?
C18 C17 H17 107.5 . . ?
C16 C17 H17 107.5 . . ?
C19 C18 C20 109.7(6) . . ?
C19 C18 C17 113.5(6) . . ?
C20 C18 C17 113.7(6) . . ?
C19 C18 S4 112.2(5) . . ?
C20 C18 S4 105.2(5) . . ?
C17 C18 S4 102.1(4) . . ?
C18 C19 H19A 109.5 . . ?
C18 C19 H19B 109.5 . . ?
H19A C19 H19B 109.5 . . ?
C18 C19 H19C 109.5 . . ?
H19A C19 H19C 109.5 . . ?
H19B C19 H19C 109.5 . . ?
C18 C20 H20A 109.5 . . ?
C18 C20 H20B 109.5 . . ?
H20A C20 H20B 109.5 . . ?
C18 C20 H20C 109.5 . . ?
H20A C20 H20C 109.5 . . ?
H20B C20 H20C 109.5 . . ?
C6 O3 Co1 128.4(4) . . ?
C6 O4 Co2 133.6(4) . . ?
Co1 O9 H9D 113.9 . . ?
Co1 O9 H9E 112.9 . . ?
H9D O9 H9E 100.8 . . ?
Co1 O10 H10D 109.8 . . ?
Co1 O10 H10E 109.9 . . ?
H10D O10 H10E 104.1 . . ?
Co1 O11 Co2 111.5(2) . . ?
Co1 O11 H11A 109.3 . . ?
Co2 O11 H11A 109.3 . . ?
Co1 O11 H11B 109.3 . . ?
Co2 O11 H11B 109.3 . . ?
H11A O11 H11B 108.0 . . ?
Co1 O12 H12A 109.9 . . ?
Co1 O12 H12B 109.8 . . ?
H12A O12 H12B 104.2 . . ?
Co2 O13 H13A 118.5 . . ?
Co2 O13 H13B 117.4 . . ?
H13A O13 H13B 103.7 . . ?
Co2 O14 H14D 109.4 . . ?
Co2 O14 H14E 109.5 . . ?
H14D O14 H14E 104.5 . . ?

loop_
_geom_bond_atom_site_label_1
_geom_bond_atom_site_label_2
_geom_bond_distance
_geom_bond_site_symmetry_2
_geom_bond_publ_flag
Pd1 N2 2.073(5) . ?
Pd1 N1 2.075(6) . ?
Pd1 S2 2.2689(15) . ?
Pd1 S1 2.2708(15) . ?
Pd2 N4 2.086(6) . ?
Pd2 N3 2.094(5) . ?
Pd2 S4 2.2561(15) . ?
Pd2 S3 2.2687(15) . ?
Pt1 N5 2.053(6) . ?
Pt1 N6 2.054(6) . ?
Pt1 S1 2.3024(14) . ?
Pt1 S3 2.3087(14) . ?
Pt2 N7 2.052(5) . ?
Pt2 N8 2.054(5) . ?
Pt2 S4 2.3044(14) . ?
Pt2 S2 2.3175(14) . ?
Co1 O3 2.050(5) . ?
Co1 O12 2.075(6) . ?
Co1 O9 2.095(6) . ?
Co1 O5 2.109(5) 4_545 ?
Co1 O11 2.112(5) . ?
Co1 O10 2.117(5) . ?
Co2 O4 2.064(5) . ?
Co2 O6 2.074(5) 4_545 ?
Co2 O13 2.080(5) . ?
Co2 O14 2.100(5) . ?
Co2 O1 2.100(5) 3_465 ?
Co2 O11 2.164(5) . ?
S1 C3 1.848(6) . ?
S2 C8 1.867(6) . ?
S3 C13 1.849(6) . ?
S4 C18 1.856(6) . ?
N1 C2 1.498(9) . ?
N1 H1A 0.8900 . ?
N1 H1B 0.8900 . ?
N2 C7 1.472(9) . ?
N2 H2A 0.8900 . ?
N2 H2B 0.8900 . ?
N3 C12 1.499(8) . ?
N3 H3A 0.8900 . ?
N3 H3B 0.8900 . ?
N4 C17 1.476(9) . ?
N4 H4A 0.8900 . ?
N4 H4B 0.8900 . ?
N5 H5A 0.8900 . ?
N5 H5B 0.8900 . ?
N5 H5C 0.8900 . ?
N6 H6A 0.8900 . ?
N6 H6B 0.8900 . ?
N6 H6C 0.8900 . ?
N7 H7A 0.8900 . ?
N7 H7B 0.8900 . ?
N7 H7C 0.8900 . ?
N8 H8A 0.8900 . ?
N8 H8B 0.8900 . ?
N8 H8C 0.8900 . ?
C1 O1 1.253(8) . ?
C1 O2 1.259(8) . ?
C1 C2 1.535(9) . ?
C2 C3 1.561(9) . ?
C2 H2 0.9800 . ?
C3 C5 1.503(10) . ?
C3 C4 1.517(10) . ?
C4 H4C 0.9600 . ?
C4 H4D 0.9600 . ?
C4 H4E 0.9600 . ?
C5 H5D 0.9600 . ?
C5 H5E 0.9600 . ?
C5 H5F 0.9600 . ?
C6 O4 1.244(8) . ?
C6 O3 1.267(8) . ?
C6 C7 1.542(8) . ?
C7 C8 1.543(9) . ?
C7 H7 0.9800 . ?
C8 C10 1.524(9) . ?
C8 C9 1.543(9) . ?
C9 H9A 0.9600 . ?
C9 H9B 0.9600 . ?
C9 H9C 0.9600 . ?
C10 H10A 0.9600 . ?
C10 H10B 0.9600 . ?
C10 H10C 0.9600 . ?
C11 O6 1.237(8) . ?
C11 O5 1.273(7) . ?
C11 C12 1.533(8) . ?
C12 C13 1.550(8) . ?
C12 H12 0.9800 . ?
C13 C15 1.514(9) . ?
C13 C14 1.537(10) . ?
C14 H14A 0.9600 . ?
C14 H14B 0.9600 . ?
C14 H14C 0.9600 . ?
C15 H15A 0.9600 . ?
C15 H15B 0.9600 . ?
C15 H15C 0.9600 . ?
C16 O7 1.236(10) . ?
C16 O8 1.269(10) . ?
C16 C17 1.544(9) . ?
C17 C18 1.539(9) . ?
C17 H17 0.9800 . ?
C18 C19 1.506(11) . ?
C18 C20 1.535(10) . ?
C19 H19A 0.9600 . ?
C19 H19B 0.9600 . ?
C19 H19C 0.9600 . ?
C20 H20A 0.9600 . ?
C20 H20B 0.9600 . ?
C20 H20C 0.9600 . ?
O9 H9D 0.9177 . ?
O9 H9E 0.9157 . ?
O10 H10D 0.8560 . ?
O10 H10E 0.8564 . ?
O11 H11A 0.8500 . ?
O11 H11B 0.8500 . ?
O12 H12A 0.8542 . ?
O12 H12B 0.8550 . ?
O13 H13A 0.8757 . ?
O13 H13B 0.8737 . ?
O14 H14D 0.8507 . ?
O14 H14E 0.8507 . ?

loop_
_geom_hbond_atom_site_label_D
_geom_hbond_atom_site_label_H
_geom_hbond_atom_site_label_A
_geom_hbond_distance_DH
_geom_hbond_distance_HA
_geom_hbond_distance_DA
_geom_hbond_angle_DHA
_geom_hbond_site_symmetry_A
_geom_hbond_publ_flag
N1^b H1A^b Br5^b 0.89 2.39 3.226(7) 156.4 . yes
N2^b H2A^b Br5^b 0.89 2.47 3.301(6) 155.0 3_465 yes
N3^b H3B^b Br3 0.89 2.69 3.370(6) 133.9 4_655 yes
N4^b H4A^b Br3 0.89 2.61 3.447(6) 156.3 4_655 yes
N5^b H5C^b Br1 0.89 2.59 3.442(6) 160.0 1_455 yes
N6^b H6B^b Br1 0.89 2.57 3.401(6) 155.0 . yes
N7^b H7A^b Br1 0.89 2.57 3.390(6) 154.0 1_455 yes
N7^b H7C^b Br2 0.89 2.60 3.479(6) 168.0 1_455 yes
N8^b H8B^b Br1 0.89 2.59 3.403(5) 152.0 . yes
O11^b H11A^b O7^b 0.85 1.87 2.671(8) 156.0 2_564 yes
O11^b H11B^b O2^b 0.85 1.75 2.539(7) 154.4 3_465 yes
O13^b H13B^b O9^b 0.87 2.43 3.135(8) 137.7 1_455 yes
O13^b H13B^b O10^b 0.87 2.26 2.857(7) 125.8 1_455 yes
O14^b H14D^b O8^b 0.85 1.77 2.601(8) 165.4 2_564 yes

loop_
_geom_torsion_atom_site_label_1
_geom_torsion_atom_site_label_2
_geom_torsion_atom_site_label_3
_geom_torsion_atom_site_label_4
_geom_torsion
_geom_torsion_site_symmetry_1
_geom_torsion_site_symmetry_2
_geom_torsion_site_symmetry_3
_geom_torsion_site_symmetry_4
_geom_torsion_publ_flag
Pd1 N1 C2 C1 -165.1(4) . . . . ?
Pd1 N1 C2 C3 -40.3(7) . . . . ?
O1 C1 C2 N1 31.9(8) . . . . ?
O2 C1 C2 N1 -149.0(6) . . . . ?
O1 C1 C2 C3 -92.0(7) . . . . ?
O2 C1 C2 C3 87.0(8) . . . . ?
N1 C2 C3 C5 -64.7(7) . . . . ?
C1 C2 C3 C5 59.5(7) . . . . ?
N1 C2 C3 C4 170.1(6) . . . . ?
C1 C2 C3 C4 -65.7(7) . . . . ?
N1 C2 C3 S1 56.9(6) . . . . ?
C1 C2 C3 S1 -179.0(5) . . . . ?
Pd1 S1 C3 C5 74.0(5) . . . . ?
Pt1 S1 C3 C5 -55.7(5) . . . . ?
Pd1 S1 C3 C4 -162.7(5) . . . . ?
Pt1 S1 C3 C4 67.5(5) . . . . ?
Pd1 S1 C3 C2 -47.1(4) . . . . ?
Pt1 S1 C3 C2 -176.8(3) . . . . ?
Pd1 N2 C7 C6 -171.4(4) . . . . ?
Pd1 N2 C7 C8 -47.7(6) . . . . ?
O4 C6 C7 N2 -149.7(6) . . . . ?
O3 C6 C7 N2 31.9(8) . . . . ?
O4 C6 C7 C8 86.5(7) . . . . ?
O3 C6 C7 C8 -91.9(7) . . . . ?
N2 C7 C8 C10 -68.7(7) . . . . ?
C6 C7 C8 C10 54.2(7) . . . . ?
N2 C7 C8 C9 164.8(5) . . . . ?
C6 C7 C8 C9 -72.3(7) . . . . ?
N2 C7 C8 S2 51.7(6) . . . . ?
C6 C7 C8 S2 174.6(4) . . . . ?
Pd1 S2 C8 C10 88.8(4) . . . . ?
Pt2 S2 C8 C10 -30.7(5) . . . . ?
Pd1 S2 C8 C9 -149.8(4) . . . . ?
Pt2 S2 C8 C9 90.8(4) . . . . ?
Pd1 S2 C8 C7 -33.0(4) . . . . ?
Pt2 S2 C8 C7 -152.4(4) . . . . ?
Pd2 N3 C12 C11 -164.2(4) . . . . ?
Pd2 N3 C12 C13 -40.0(6) . . . . ?
O6 C11 C12 N3 35.4(7) . . . . ?
O5 C11 C12 N3 -144.8(6) . . . . ?
O6 C11 C12 C13 -87.7(7) . . . . ?
O5 C11 C12 C13 92.1(7) . . . . ?
N3 C12 C13 C15 172.6(5) . . . . ?
C11 C12 C13 C15 -64.3(7) . . . . ?
N3 C12 C13 C14 -61.0(6) . . . . ?
C11 C12 C13 C14 62.2(7) . . . . ?
N3 C12 C13 S3 59.4(5) . . . . ?
C11 C12 C13 S3 -177.4(4) . . . . ?
Pd2 S3 C13 C15 -166.6(4) . . . . ?
Pt1 S3 C13 C15 69.3(5) . . . . ?
Pd2 S3 C13 C14 71.5(4) . . . . ?
Pt1 S3 C13 C14 -52.6(5) . . . . ?
Pd2 S3 C13 C12 -49.5(4) . . . . ?
Pt1 S3 C13 C12 -173.6(3) . . . . ?
Pd2 N4 C17 C18 -42.5(7) . . . . ?
Pd2 N4 C17 C16 -168.1(5) . . . . ?
O7 C16 C17 N4 14.4(12) . . . . ?
O8 C16 C17 N4 -167.0(8) . . . . ?
O7 C16 C17 C18 -110.1(10) . . . . ?
O8 C16 C17 C18 68.5(11) . . . . ?
N4 C17 C18 C19 -63.9(7) . . . . ?
C16 C17 C18 C19 60.6(8) . . . . ?
N4 C17 C18 C20 169.8(6) . . . . ?
C16 C17 C18 C20 -65.7(8) . . . . ?
N4 C17 C18 S4 57.0(6) . . . . ?
C16 C17 C18 S4 -178.4(5) . . . . ?
Pd2 S4 C18 C19 77.1(5) . . . . ?
Pt2 S4 C18 C19 -46.8(5) . . . . ?
Pd2 S4 C18 C20 -163.8(5) . . . . ?
Pt2 S4 C18 C20 72.4(5) . . . . ?
Pd2 S4 C18 C17 -44.8(5) . . . . ?
Pt2 S4 C18 C17 -168.7(4) . . . . ?
O2 C1 O1 Co2 -5.2(11) . . . 3_565 ?
C2 C1 O1 Co2 173.8(4) . . . 3_565 ?
O4 C6 O3 Co1 -28.5(10) . . . . ?
C7 C6 O3 Co1 149.7(4) . . . . ?
O3 C6 O4 Co2 -11.2(10) . . . . ?
C7 C6 O4 Co2 170.6(4) . . . . ?
O6 C11 O5 Co1 -29.0(10) . . . 4 ?
C12 C11 O5 Co1 151.3(4) . . . 4 ?
O5 C11 O6 Co2 -3.8(10) . . . 4 ?
C12 C11 O6 Co2 176.0(4) . . . 4 ?
